data_4310515
loop_
_publ_author_name
'Corey Seward'
'Wen-li Jia'
'Rui-Yao Wang'
'Suning Wang'

_publ_section_title
;
 Palladium(II) Complexes of Bowls, Pinwheels, Cages, and N,C,N-Pincers of
 Starburst Ligands 1,3,5-Tris(di-2-pyridylamino)benzene and
 2,4,6-Tris(di-2-pyridylamino)-1,3,5-triazene
;
_journal_name_full 'Inorganic Chemistry'
_journal_page_first 978
_journal_page_last 985
_journal_paper_doi 10.1021/ic034934a
_journal_volume 43
_journal_year 2004
_chemical_formula_sum 'C51.78 H54.67 Cl1.78 N10.67 O12.22 Pd2.67'
_chemical_formula_weight 1368.71
_chemical_name_systematic
; 
 ? 
;
_space_group_IT_number 14
_symmetry_cell_setting monoclinic
_symmetry_space_group_name_Hall '-P 2ybc'
_symmetry_space_group_name_H-M 'P 1 21/c 1'
_atom_sites_solution_hydrogens geom
_atom_sites_solution_primary direct
_atom_sites_solution_secondary difmap
_audit_creation_method SHELXL-97
_cell_angle_alpha 90.00
_cell_angle_beta 100.918(7)
_cell_angle_gamma 90.00
_cell_formula_units_Z 9
_cell_length_a 14.678(4)
_cell_length_b 28.666(8)
_cell_length_c 29.930(7)
_cell_measurement_temperature 180(2)
_cell_volume 12365(6)
_computing_cell_refinement 'Bruker SMART'
_computing_data_collection 'Bruker SMART'
_computing_data_reduction 'Bruker SHELXTL'
_computing_molecular_graphics 'Bruker SHELXTL'
_computing_publication_material 'Bruker SHELXTL'
_computing_structure_refinement 'SHELXL-97 (Sheldrick, 1997)'
_computing_structure_solution 'SHELXS-97 (Sheldrick, 1990)'
_diffrn_ambient_temperature 180(2)
_diffrn_measured_fraction_theta_full 0.923
_diffrn_measured_fraction_theta_max 0.923
_diffrn_measurement_device_type 'CCD area detector'
_diffrn_measurement_method 'phi and omega scans'
_diffrn_radiation_monochromator graphite
_diffrn_radiation_source 'fine-focus sealed tube'
_diffrn_radiation_type MoK\a
_diffrn_radiation_wavelength 0.71073
_diffrn_reflns_av_R_equivalents 0.1418
_diffrn_reflns_av_sigmaI/netI 0.3792
_diffrn_reflns_limit_h_max 19
_diffrn_reflns_limit_h_min -18
_diffrn_reflns_limit_k_max 37
_diffrn_reflns_limit_k_min -38
_diffrn_reflns_limit_l_max 39
_diffrn_reflns_limit_l_min -38
_diffrn_reflns_number 88054
_diffrn_reflns_theta_full 28.39
_diffrn_reflns_theta_max 28.39
_diffrn_reflns_theta_min 1.39
_exptl_absorpt_coefficient_mu 1.024
_exptl_absorpt_correction_T_max 0.3163
_exptl_absorpt_correction_T_min 0.2423
_exptl_absorpt_correction_type empirical
_exptl_crystal_colour yellow
_exptl_crystal_density_diffrn 1.654
_exptl_crystal_density_method 'not measured'
_exptl_crystal_description block
_exptl_crystal_F_000 6216
_exptl_crystal_size_max .35
_exptl_crystal_size_mid .4
_exptl_crystal_size_min .4
_refine_diff_density_max 1.513
_refine_diff_density_min -1.186
_refine_diff_density_rms 0.131
_refine_ls_extinction_method none
_refine_ls_goodness_of_fit_ref 0.860
_refine_ls_hydrogen_treatment mixed
_refine_ls_matrix_type full
_refine_ls_number_parameters 1486
_refine_ls_number_reflns 28649
_refine_ls_number_restraints 0
_refine_ls_restrained_S_all 0.860
_refine_ls_R_factor_all 0.3013
_refine_ls_R_factor_gt 0.0963
_refine_ls_shift/su_max 1.036
_refine_ls_shift/su_mean 0.020
_refine_ls_structure_factor_coef Fsqd
_refine_ls_weighting_details 'calc w=1/[\s^2^(Fo^2^)+(0.1110P)^2^+0.0000P] where P=(Fo^2^+2Fc^2^)/3'
_refine_ls_weighting_scheme calc
_refine_ls_wR_factor_gt 0.2122
_refine_ls_wR_factor_ref 0.2727
_reflns_number_gt 7185
_reflns_number_total 28649
_reflns_threshold_expression >2sigma(I)
_cod_data_source_file ic034934asi20031105_013905.cif
_cod_data_source_block cs236
_cod_depositor_comments
;
The following automatic conversions were performed:
'_symmetry_cell_setting' value 'Monoclinic' changed to 'monoclinic'
according to '/home/saulius/struct/CIF-dictionaries/cif_core.dic'
dictionary named 'cif_core.dic' version 2.4.1 from 2010-06-29.

Automatic conversion script
Id: cif_fix_enum 1527 2010-12-29 10:47:43Z saulius 
;
_cod_original_cell_volume 12365(5)
_cod_database_code 4310515

loop_
_symmetry_equiv_pos_as_xyz
'x, y, z'
'-x, y+1/2, -z+1/2'
'-x, -y, -z'
'x, -y-1/2, z-1/2'

loop_
_atom_site_label
_atom_site_type_symbol
_atom_site_fract_x
_atom_site_fract_y
_atom_site_fract_z
_atom_site_U_iso_or_equiv
_atom_site_adp_type
_atom_site_occupancy
_atom_site_symmetry_multiplicity
_atom_site_calc_flag
_atom_site_refinement_flags
_atom_site_disorder_assembly
_atom_site_disorder_group
Pd1 Pd 0.08284(8) 0.23945(4) -0.10619(4) 0.0595(4) Uani 1 1 d . . .
Pd2 Pd 0.21352(8) 0.05836(3) 0.13422(4) 0.0571(3) Uani 1 1 d . . .
Pd3 Pd 0.32685(11) 0.33993(4) 0.17364(5) 0.0893(5) Uani 1 1 d . . .
Pd4 Pd -0.19833(10) 0.30094(4) 0.29240(4) 0.0725(4) Uani 1 1 d . . .
Pd5 Pd -0.38431(9) 0.45284(4) 0.02391(4) 0.0724(4) Uani 1 1 d . . .
Pd6 Pd -0.25973(8) 0.15344(4) 0.04276(4) 0.0600(4) Uani 1 1 d . . .
Cl1 Cl -0.6857(5) -0.04955(19) 0.0926(3) 0.152(2) Uani 1 1 d . . .
Cl2 Cl -0.5837(5) 0.0110(2) 0.0434(2) 0.159(2) Uani 1 1 d . . .
Cl3 Cl -0.2332(6) 0.0883(3) 0.2118(3) 0.200(3) Uani 1 1 d . . .
Cl4 Cl -0.1454(8) 0.1727(4) 0.1992(3) 0.277(6) Uani 1 1 d . . .
O1 O 0.1453(8) 0.2839(4) -0.1399(3) 0.082(3) Uani 1 1 d . . .
O2 O 0.2587(9) 0.3011(5) -0.0839(4) 0.122(5) Uani 1 1 d . . .
O3 O 0.1041(9) 0.1912(4) -0.1488(3) 0.090(4) Uani 1 1 d . . .
O4 O 0.2043(12) 0.1502(5) -0.0966(6) 0.153(7) Uani 1 1 d . . .
O5 O 0.2541(8) 0.0519(4) 0.2010(4) 0.077(3) Uani 1 1 d . . .
O6 O 0.2229(14) 0.1306(7) 0.2091(7) 0.244(11) Uani 1 1 d . . .
O7 O 0.0868(8) 0.0442(4) 0.1405(4) 0.088(4) Uani 1 1 d . . .
O8 O 0.1032(10) -0.0331(4) 0.1318(4) 0.098(4) Uani 1 1 d . . .
O9 O 0.2410(16) 0.3915(6) 0.1864(6) 0.167(7) Uani 1 1 d . . .
O10 O 0.1252(12) 0.3571(9) 0.1387(7) 0.205(12) Uani 1 1 d . . .
O11 O 0.3490(12) 0.3275(7) 0.2422(6) 0.063(5) Uiso 0.60 1 d P . .
O12A O 0.366(2) 0.3591(14) 0.2645(13) 0.144(13) Uiso 0.40 1 d P . .
O11A O 0.301(3) 0.3060(14) 0.2310(12) 0.109(11) Uiso 0.40 1 d P . .
O12 O 0.2814(17) 0.2591(9) 0.2295(8) 0.107(8) Uiso 0.60 1 d P . .
O13 O -0.1858(10) 0.2378(4) 0.3239(4) 0.099(4) Uani 1 1 d . . .
O14 O -0.2850(12) 0.2094(4) 0.2650(5) 0.161(7) Uani 1 1 d . . .
O15 O -0.2884(11) 0.3186(5) 0.3321(5) 0.118(5) Uani 1 1 d . . .
O16 O -0.3901(11) 0.3425(7) 0.2733(6) 0.183(8) Uani 1 1 d . . .
O17 O -0.3240(8) 0.5139(3) 0.0467(4) 0.083(3) Uani 1 1 d . . .
O18 O -0.2262(9) 0.4781(4) 0.1016(4) 0.110(4) Uani 1 1 d . . .
O19 O -0.3466(8) 0.4626(3) -0.0328(4) 0.094(4) Uani 1 1 d . . .
O20 O -0.2505(8) 0.4016(4) -0.0293(4) 0.104(4) Uani 1 1 d . . .
O21 O -0.2843(7) 0.1022(4) 0.0847(4) 0.083(3) Uani 1 1 d . . .
O22 O -0.2074(8) 0.0527(4) 0.0480(4) 0.096(4) Uani 1 1 d . . .
O23 O -0.3756(8) 0.1354(3) -0.0002(4) 0.087(3) Uani 1 1 d . . .
O24 O -0.4510(7) 0.1934(4) 0.0306(4) 0.083(4) Uani 1 1 d . . .
O25 O -0.1733(8) 0.3981(4) 0.0626(4) 0.109(4) Uani 1 1 d . . .
O26 O -0.0386(11) 0.3446(5) 0.0965(5) 0.162(6) Uani 1 1 d . . .
O27 O 0.1823(15) 0.2662(8) 0.1462(7) 0.095(7) Uiso 0.50 1 d P . .
O28 O 0.2881(9) 0.2195(5) -0.0359(4) 0.125(5) Uani 1 1 d . . .
N1 N 0.0099(7) 0.1961(4) -0.0753(4) 0.059(3) Uani 1 1 d . . .
N2 N 0.0482(8) 0.2905(4) -0.0666(4) 0.064(3) Uani 1 1 d . . .
N3 N 0.0721(7) 0.2360(4) -0.0069(3) 0.045(3) Uani 1 1 d . . .
N4 N 0.3403(8) 0.0795(4) 0.1293(4) 0.056(3) Uani 1 1 d . . .
N5 N 0.1827(7) 0.0586(4) 0.0671(4) 0.050(3) Uani 1 1 d . . .
N6 N 0.2704(7) 0.1272(3) 0.0696(3) 0.049(3) Uani 1 1 d . . .
N7 N 0.4243(8) 0.2953(4) 0.1627(4) 0.058(3) Uani 1 1 d . . .
N8 N 0.3186(8) 0.3620(4) 0.1091(4) 0.060(3) Uani 1 1 d . . .
N9 N 0.3386(7) 0.2840(4) 0.0896(3) 0.050(3) Uani 1 1 d . . .
N10 N 0.1650(8) 0.1815(4) 0.0336(3) 0.046(3) Uani 1 1 d . . .
N11 N 0.3065(7) 0.2058(4) 0.0816(3) 0.043(3) Uani 1 1 d . . .
N12 N 0.2014(7) 0.2621(4) 0.0425(3) 0.043(3) Uani 1 1 d . . .
N13 N -0.2012(10) 0.3658(4) 0.2664(4) 0.078(4) Uani 1 1 d . . .
N14 N -0.0959(8) 0.2847(4) 0.2609(4) 0.071(4) Uani 1 1 d . . .
N15 N -0.1620(9) 0.3298(4) 0.2010(4) 0.066(4) Uani 1 1 d . . .
N16 N -0.4468(8) 0.3929(4) 0.0028(4) 0.079(4) Uani 1 1 d . . .
N17 N -0.4291(8) 0.4446(4) 0.0826(4) 0.067(3) Uani 1 1 d . . .
N18 N -0.3926(7) 0.3641(4) 0.0757(4) 0.056(3) Uani 1 1 d . . .
N19 N -0.1361(9) 0.1709(4) 0.0812(3) 0.058(3) Uani 1 1 d . . .
N20 N -0.2433(7) 0.2067(4) 0.0008(4) 0.053(3) Uani 1 1 d . . .
N21 N -0.1832(7) 0.2480(4) 0.0672(3) 0.050(3) Uani 1 1 d . . .
N22 N -0.2780(8) 0.3489(4) 0.1382(4) 0.053(3) Uani 1 1 d . . .
N23 N -0.2886(7) 0.3045(3) 0.0700(3) 0.042(3) Uani 1 1 d . . .
N24 N -0.1753(8) 0.2854(4) 0.1362(3) 0.053(3) Uani 1 1 d . . .
C1 C 0.0178(9) 0.1987(5) -0.0296(5) 0.047(3) Uani 1 1 d . . .
C2 C -0.0261(9) 0.1682(5) -0.0062(5) 0.050(4) Uani 1 1 d . . .
H2A H -0.0240 0.1722 0.0255 0.060 Uiso 1 1 calc R . .
C3 C -0.0745(9) 0.1307(4) -0.0296(6) 0.058(4) Uani 1 1 d . . .
H3A H -0.1009 0.1075 -0.0132 0.070 Uiso 1 1 calc R . .
C4 C -0.0843(10) 0.1271(5) -0.0763(5) 0.065(4) Uani 1 1 d . . .
H4A H -0.1194 0.1025 -0.0926 0.078 Uiso 1 1 calc R . .
C5 C -0.0413(10) 0.1606(5) -0.0988(5) 0.062(4) Uani 1 1 d . . .
H5A H -0.0473 0.1590 -0.1309 0.075 Uiso 1 1 calc R . .
C6 C 0.0508(9) 0.2821(5) -0.0231(5) 0.048(4) Uani 1 1 d . . .
C7 C 0.0322(9) 0.3163(5) 0.0051(5) 0.053(4) Uani 1 1 d . . .
H7A H 0.0358 0.3099 0.0366 0.064 Uiso 1 1 calc R . .
C8 C 0.0083(10) 0.3598(5) -0.0112(7) 0.076(5) Uani 1 1 d . . .
H8A H -0.0063 0.3840 0.0079 0.091 Uiso 1 1 calc R . .
C9 C 0.0063(11) 0.3668(5) -0.0559(7) 0.082(5) Uani 1 1 d . . .
H9A H -0.0096 0.3968 -0.0684 0.098 Uiso 1 1 calc R . .
C10 C 0.0266(11) 0.3321(5) -0.0835(6) 0.073(5) Uani 1 1 d . . .
H10A H 0.0250 0.3381 -0.1149 0.088 Uiso 1 1 calc R . .
C11 C 0.3537(11) 0.1123(5) 0.0982(5) 0.055(4) Uani 1 1 d . . .
C12 C 0.4378(11) 0.1274(5) 0.0929(5) 0.064(4) Uani 1 1 d . . .
H12A H 0.4425 0.1506 0.0708 0.077 Uiso 1 1 calc R . .
C13 C 0.5160(11) 0.1098(5) 0.1191(6) 0.069(4) Uani 1 1 d . . .
H13A H 0.5759 0.1199 0.1157 0.083 Uiso 1 1 calc R . .
C14 C 0.5041(11) 0.0751(6) 0.1521(6) 0.080(5) Uani 1 1 d . . .
H14A H 0.5558 0.0606 0.1709 0.096 Uiso 1 1 calc R . .
C15 C 0.4145(12) 0.0638(5) 0.1552(5) 0.068(4) Uani 1 1 d . . .
H15A H 0.4065 0.0425 0.1785 0.082 Uiso 1 1 calc R . .
C16 C 0.2128(9) 0.0929(5) 0.0425(5) 0.049(4) Uani 1 1 d . . .
C17 C 0.1979(10) 0.0934(5) -0.0048(5) 0.061(4) Uani 1 1 d . . .
H17A H 0.2221 0.1175 -0.0210 0.074 Uiso 1 1 calc R . .
C18 C 0.1467(10) 0.0574(6) -0.0270(5) 0.069(4) Uani 1 1 d . . .
H18A H 0.1341 0.0563 -0.0593 0.082 Uiso 1 1 calc R . .
C19 C 0.1138(10) 0.0230(5) -0.0026(7) 0.067(5) Uani 1 1 d . . .
H19A H 0.0779 -0.0018 -0.0181 0.081 Uiso 1 1 calc R . .
C20 C 0.1322(9) 0.0240(5) 0.0436(6) 0.062(4) Uani 1 1 d . . .
H20A H 0.1090 -0.0003 0.0600 0.074 Uiso 1 1 calc R . .
C21 C 0.4206(10) 0.2746(5) 0.1223(5) 0.052(4) Uani 1 1 d . . .
C22 C 0.4898(10) 0.2473(4) 0.1128(5) 0.049(4) Uani 1 1 d . . .
H22A H 0.4835 0.2330 0.0837 0.059 Uiso 1 1 calc R . .
C23 C 0.5673(11) 0.2404(5) 0.1440(6) 0.070(5) Uani 1 1 d . . .
H23A H 0.6174 0.2224 0.1373 0.084 Uiso 1 1 calc R . .
C24 C 0.5711(10) 0.2610(5) 0.1873(6) 0.072(5) Uani 1 1 d . . .
H24A H 0.6233 0.2564 0.2110 0.086 Uiso 1 1 calc R . .
C25 C 0.4989(12) 0.2874(5) 0.1941(4) 0.062(4) Uani 1 1 d . . .
H25A H 0.5018 0.3011 0.2233 0.074 Uiso 1 1 calc R . .
C26 C 0.3236(9) 0.3307(4) 0.0759(5) 0.052(4) Uani 1 1 d . . .
C27 C 0.3126(8) 0.3444(5) 0.0312(5) 0.051(4) Uani 1 1 d . . .
H27A H 0.3076 0.3219 0.0075 0.062 Uiso 1 1 calc R . .
C28 C 0.3091(10) 0.3907(5) 0.0217(6) 0.070(5) Uani 1 1 d . . .
H28A H 0.3069 0.4008 -0.0087 0.083 Uiso 1 1 calc R . .
C29 C 0.3087(12) 0.4221(6) 0.0545(8) 0.095(6) Uani 1 1 d . . .
H29A H 0.3060 0.4545 0.0474 0.114 Uiso 1 1 calc R . .
C30 C 0.3122(11) 0.4079(5) 0.0983(6) 0.077(5) Uani 1 1 d . . .
H30A H 0.3100 0.4304 0.1214 0.092 Uiso 1 1 calc R . .
C31 C 0.1512(9) 0.2276(5) 0.0247(4) 0.044(3) Uani 1 1 d . . .
C32 C 0.2480(10) 0.1743(4) 0.0611(5) 0.046(4) Uani 1 1 d . . .
C33 C 0.2792(9) 0.2490(4) 0.0701(4) 0.042(3) Uani 1 1 d . . .
C34 C 0.2190(12) 0.3026(6) -0.1242(6) 0.067(4) Uani 1 1 d . . .
C35 C 0.2583(12) 0.3335(7) -0.1566(6) 0.114(7) Uani 1 1 d . . .
H35A H 0.2202 0.3308 -0.1872 0.171 Uiso 1 1 calc R . .
H35B H 0.3220 0.3238 -0.1574 0.171 Uiso 1 1 calc R . .
H35C H 0.2583 0.3659 -0.1463 0.171 Uiso 1 1 calc R . .
C36 C 0.1525(18) 0.1561(7) -0.1382(8) 0.107(8) Uani 1 1 d . . .
C37 C 0.164(2) 0.1180(7) -0.1737(8) 0.203(14) Uani 1 1 d . . .
H37A H 0.2066 0.0939 -0.1591 0.304 Uiso 1 1 calc R . .
H37B H 0.1887 0.1322 -0.1987 0.304 Uiso 1 1 calc R . .
H37C H 0.1033 0.1039 -0.1857 0.304 Uiso 1 1 calc R . .
C38 C 0.2594(14) 0.0837(8) 0.2274(8) 0.103(7) Uani 1 1 d . . .
C39 C 0.2889(12) 0.0779(5) 0.2726(5) 0.084(5) Uani 1 1 d . . .
H39A H 0.3055 0.0451 0.2790 0.126 Uiso 1 1 calc R . .
H39B H 0.2392 0.0868 0.2887 0.126 Uiso 1 1 calc R . .
H39C H 0.3434 0.0976 0.2829 0.126 Uiso 1 1 calc R . .
C40 C 0.0607(14) 0.0004(8) 0.1401(6) 0.089(6) Uani 1 1 d . . .
C41 C -0.0419(13) -0.0035(7) 0.1503(6) 0.121(7) Uani 1 1 d . . .
H41A H -0.0598 -0.0364 0.1506 0.181 Uiso 1 1 calc R . .
H41B H -0.0852 0.0130 0.1265 0.181 Uiso 1 1 calc R . .
H41C H -0.0438 0.0106 0.1799 0.181 Uiso 1 1 calc R . .
C42 C 0.168(3) 0.3786(18) 0.1660(16) 0.20(2) Uiso 1 1 d . . .
C43 C 0.075(4) 0.4223(18) 0.1619(18) 0.157(19) Uiso 0.50 1 d P . .
C43A C 0.117(3) 0.4362(14) 0.1942(14) 0.106(13) Uiso 0.50 1 d P . .
C44 C 0.326(5) 0.261(3) 0.248(3) 0.22(4) Uiso 0.50 1 d P . .
C44A C 0.327(2) 0.2970(13) 0.2611(11) 0.059(9) Uiso 0.50 1 d P . .
C45 C 0.3305(13) 0.2897(7) 0.3077(7) 0.114(7) Uiso 1 1 d . . .
C46 C -0.1859(11) 0.3715(5) 0.2228(6) 0.072(5) Uani 1 1 d . . .
C47 C -0.1919(12) 0.4162(5) 0.2024(5) 0.089(6) Uani 1 1 d . . .
H47B H -0.1824 0.4202 0.1721 0.107 Uiso 1 1 calc R . .
C48 C -0.2112(15) 0.4529(6) 0.2268(7) 0.114(8) Uani 1 1 d . . .
H48B H -0.2155 0.4830 0.2134 0.137 Uiso 1 1 calc R . .
C49 C -0.2253(15) 0.4478(7) 0.2722(8) 0.121(7) Uani 1 1 d . . .
H49B H -0.2429 0.4732 0.2891 0.145 Uiso 1 1 calc R . .
C50 C -0.2119(13) 0.4039(6) 0.2900(6) 0.099(6) Uani 1 1 d . . .
H50B H -0.2100 0.4004 0.3217 0.118 Uiso 1 1 calc R . .
C51 C -0.0874(12) 0.3022(6) 0.2220(6) 0.072(5) Uani 1 1 d . . .
C52 C -0.0128(13) 0.2993(6) 0.2024(5) 0.080(5) Uani 1 1 d . . .
H52B H -0.0112 0.3150 0.1747 0.096 Uiso 1 1 calc R . .
C53 C 0.0606(16) 0.2733(9) 0.2231(7) 0.124(8) Uani 1 1 d . . .
H53B H 0.1156 0.2724 0.2107 0.148 Uiso 1 1 calc R . .
C54 C 0.0563(15) 0.2497(7) 0.2599(7) 0.107(7) Uani 1 1 d . . .
H54B H 0.1034 0.2281 0.2725 0.128 Uiso 1 1 calc R . .
C55 C -0.0212(12) 0.2576(6) 0.2798(5) 0.076(5) Uani 1 1 d . . .
H55B H -0.0223 0.2433 0.3083 0.091 Uiso 1 1 calc R . .
C56 C -0.4341(9) 0.3567(4) 0.0299(5) 0.054(4) Uani 1 1 d . . .
C57 C -0.4702(9) 0.3112(4) 0.0148(5) 0.054(4) Uani 1 1 d . . .
H57B H -0.4643 0.2857 0.0355 0.065 Uiso 1 1 calc R . .
C58 C -0.5128(10) 0.3052(6) -0.0295(6) 0.078(5) Uani 1 1 d . . .
H58B H -0.5332 0.2753 -0.0409 0.093 Uiso 1 1 calc R . .
C59 C -0.5248(12) 0.3423(6) -0.0561(6) 0.094(6) Uani 1 1 d . . .
H59B H -0.5570 0.3392 -0.0867 0.113 Uiso 1 1 calc R . .
C60 C -0.4906(12) 0.3867(6) -0.0402(6) 0.103(7) Uani 1 1 d . . .
H60B H -0.4990 0.4126 -0.0605 0.123 Uiso 1 1 calc R . .
C61 C -0.4261(10) 0.4010(5) 0.1009(6) 0.062(4) Uani 1 1 d . . .
C62 C -0.4489(12) 0.3939(5) 0.1439(6) 0.083(5) Uani 1 1 d . . .
H62B H -0.4463 0.3638 0.1572 0.100 Uiso 1 1 calc R . .
C63 C -0.4746(13) 0.4317(7) 0.1654(7) 0.113(7) Uani 1 1 d . . .
H63B H -0.4853 0.4292 0.1957 0.135 Uiso 1 1 calc R . .
C64 C -0.4848(15) 0.4724(7) 0.1440(9) 0.122(9) Uani 1 1 d . . .
H64B H -0.5123 0.4973 0.1577 0.146 Uiso 1 1 calc R . .
C65 C -0.4597(13) 0.4804(6) 0.1056(8) 0.101(7) Uani 1 1 d . . .
H65B H -0.4626 0.5111 0.0935 0.121 Uiso 1 1 calc R . .
C66 C -0.1115(12) 0.2161(5) 0.0887(5) 0.061(4) Uani 1 1 d . . .
C67 C -0.0236(10) 0.2293(5) 0.1091(4) 0.057(4) Uani 1 1 d . . .
H67B H -0.0068 0.2614 0.1110 0.068 Uiso 1 1 calc R . .
C68 C 0.0399(11) 0.1956(6) 0.1267(5) 0.070(5) Uani 1 1 d . . .
H68B H 0.1011 0.2037 0.1413 0.084 Uiso 1 1 calc R . .
C69 C 0.0125(12) 0.1508(6) 0.1226(5) 0.071(5) Uani 1 1 d . . .
H69B H 0.0539 0.1270 0.1358 0.085 Uiso 1 1 calc R . .
C70 C -0.0752(13) 0.1389(6) 0.0993(5) 0.077(5) Uani 1 1 d . . .
H70B H -0.0921 0.1069 0.0963 0.093 Uiso 1 1 calc R . .
C71 C -0.2102(9) 0.2475(5) 0.0196(5) 0.051(4) Uani 1 1 d . . .
C72 C -0.1998(9) 0.2864(5) -0.0066(5) 0.057(4) Uani 1 1 d . . .
H72B H -0.1793 0.3154 0.0073 0.068 Uiso 1 1 calc R . .
C73 C -0.2198(10) 0.2820(6) -0.0527(5) 0.071(5) Uani 1 1 d . . .
H73B H -0.2118 0.3080 -0.0714 0.085 Uiso 1 1 calc R . .
C74 C -0.2518(12) 0.2401(7) -0.0726(5) 0.085(6) Uani 1 1 d . . .
H74B H -0.2657 0.2369 -0.1048 0.102 Uiso 1 1 calc R . .
C75 C -0.2632(9) 0.2030(6) -0.0445(6) 0.072(5) Uani 1 1 d . . .
H75B H -0.2858 0.1741 -0.0578 0.086 Uiso 1 1 calc R . .
C76 C -0.2075(10) 0.3207(5) 0.1564(5) 0.053(4) Uani 1 1 d . . .
C77 C -0.3183(10) 0.3372(4) 0.0963(5) 0.048(4) Uani 1 1 d . . .
C78 C -0.2173(10) 0.2823(5) 0.0928(5) 0.053(4) Uani 1 1 d . . .
C79 C -0.2273(16) 0.2076(8) 0.3034(7) 0.103(7) Uani 1 1 d . . .
C80 C -0.2131(17) 0.1565(6) 0.3251(6) 0.156(10) Uani 1 1 d . . .
H80D H -0.1714 0.1581 0.3548 0.234 Uiso 1 1 calc R . .
H80E H -0.1860 0.1361 0.3048 0.234 Uiso 1 1 calc R . .
H80F H -0.2733 0.1439 0.3289 0.234 Uiso 1 1 calc R . .
C81 C -0.3643(18) 0.3273(9) 0.3161(9) 0.141(11) Uani 1 1 d . . .
C82 C -0.4396(16) 0.3346(8) 0.3454(7) 0.166(11) Uani 1 1 d . . .
H82D H -0.4152 0.3250 0.3768 0.250 Uiso 1 1 calc R . .
H82E H -0.4944 0.3159 0.3331 0.250 Uiso 1 1 calc R . .
H82F H -0.4569 0.3677 0.3449 0.250 Uiso 1 1 calc R . .
C83 C -0.2584(14) 0.5128(8) 0.0797(7) 0.108(7) Uani 1 1 d . . .
C84 C -0.2206(15) 0.5609(6) 0.0971(7) 0.145(9) Uani 1 1 d . . .
H84D H -0.1694 0.5568 0.1231 0.218 Uiso 1 1 calc R . .
H84E H -0.2702 0.5790 0.1067 0.218 Uiso 1 1 calc R . .
H84F H -0.1982 0.5776 0.0728 0.218 Uiso 1 1 calc R . .
C85 C -0.2909(16) 0.4378(7) -0.0498(6) 0.092(6) Uani 1 1 d . . .
C86 C -0.2780(15) 0.4420(6) -0.0980(6) 0.132(8) Uani 1 1 d . . .
H86D H -0.3097 0.4701 -0.1117 0.198 Uiso 1 1 calc R . .
H86E H -0.3042 0.4145 -0.1152 0.198 Uiso 1 1 calc R . .
H86F H -0.2116 0.4442 -0.0987 0.198 Uiso 1 1 calc R . .
C87 C -0.2583(12) 0.0594(6) 0.0743(6) 0.071(5) Uani 1 1 d . . .
C88 C -0.2973(12) 0.0221(6) 0.0984(8) 0.131(8) Uani 1 1 d . . .
H88D H -0.2764 -0.0082 0.0890 0.196 Uiso 1 1 calc R . .
H88E H -0.3652 0.0235 0.0910 0.196 Uiso 1 1 calc R . .
H88F H -0.2764 0.0260 0.1313 0.196 Uiso 1 1 calc R . .
C89 C -0.4489(11) 0.1612(6) 0.0037(6) 0.071(5) Uani 1 1 d . . .
C90 C -0.5325(11) 0.1462(5) -0.0303(5) 0.087(5) Uani 1 1 d . . .
H90D H -0.5155 0.1204 -0.0486 0.130 Uiso 1 1 calc R . .
H90E H -0.5553 0.1725 -0.0503 0.130 Uiso 1 1 calc R . .
H90F H -0.5813 0.1359 -0.0143 0.130 Uiso 1 1 calc R . .
C91 C -0.033(6) 0.4919(10) 0.035(3) 0.23(2) Uani 1 1 d . . .
C92 C -0.089(2) 0.5090(13) -0.0023(18) 0.176(19) Uani 1 1 d . . .
C93 C -0.6335(17) -0.0401(7) 0.0457(10) 0.179(12) Uani 1 1 d . . .
H10G H -0.5862 -0.0646 0.0454 0.215 Uiso 1 1 calc R . .
H10H H -0.6813 -0.0439 0.0178 0.215 Uiso 1 1 calc R . .
C94 C -0.2493(18) 0.1409(6) 0.1930(7) 0.146(10) Uani 1 1 d . . .
H10I H -0.2922 0.1570 0.2098 0.175 Uiso 1 1 calc R . .
H10J H -0.2789 0.1400 0.1605 0.175 Uiso 1 1 calc R . .
C95 C -0.006(5) 0.135(3) 0.258(3) 0.24(3) Uiso 0.50 1 d P . .
C96 C -0.4610(14) 0.1098(7) 0.2735(8) 0.116(7) Uiso 1 1 d . . .
C97 C 0.025(4) 0.050(2) 0.284(2) 0.29(3) Uiso 1 1 d . . .
C98 C -0.033(3) 0.0458(18) 0.3310(16) 0.30(2) Uiso 1 1 d . . .
C99 C 0.045(7) 0.497(2) 0.034(3) 0.12(2) Uiso 0.50 1 d P . .
C100 C -0.471(2) 0.1214(13) 0.3171(12) 0.223(13) Uiso 1 1 d . . .
C101 C 0.027(3) 0.0777(15) 0.2529(13) 0.234(16) Uiso 1 1 d . . .
C102 C -0.205(4) -0.0155(19) 0.2285(18) 0.18(2) Uiso 0.50 1 d P . .
C103 C -0.505(2) 0.1855(13) 0.2759(13) 0.233(14) Uiso 1 1 d . . .
C104 C -0.4912(18) 0.1514(11) 0.2491(9) 0.166(10) Uiso 1 1 d . . .
C105 C 0.036(2) 0.1141(13) 0.2976(14) 0.220(14) Uiso 1 1 d . . .
C106 C 0.012(5) 0.021(3) 0.286(3) 0.21(4) Uiso 0.50 1 d P . .
C107 C -0.468(2) 0.2002(12) 0.3301(13) 0.186(16) Uiso 1 1 d . . .
C108 C -0.467(2) 0.1756(13) 0.3368(10) 0.151(12) Uiso 1 1 d . . .
C109 C -0.5612(19) 0.0803(10) 0.3469(9) 0.191(11) Uiso 1 1 d . . .
C110 C -0.002(2) 0.0923(14) 0.3342(12) 0.212(13) Uiso 1 1 d . . .
C111 C -0.385(3) -0.0496(14) 0.1837(15) 0.243(18) Uiso 1 1 d . . .
C112 C -0.2891(18) -0.0021(9) 0.2993(9) 0.163(9) Uiso 1 1 d . . .
C113 C 0.087(4) 0.481(2) 0.057(2) 0.17(3) Uiso 0.50 1 d P . .
C114 C -0.324(4) -0.0296(18) 0.2313(19) 0.34(2) Uiso 1 1 d . . .
C115 C -0.4569(18) -0.0156(7) 0.2402(7) 0.102(6) Uiso 1 1 d . . .
C116 C -0.4221(13) -0.0587(6) 0.1587(6) 0.082(6) Uiso 1 1 d . . .
C117 C -0.386(2) -0.0061(8) 0.2613(9) 0.136(8) Uiso 1 1 d . . .
C118 C -0.467(3) -0.0613(13) 0.2138(12) 0.239(15) Uiso 1 1 d . . .
C119 C -0.534(4) -0.0270(18) 0.2262(17) 0.36(2) Uiso 1 1 d . . .

loop_
_atom_site_aniso_label
_atom_site_aniso_U_11
_atom_site_aniso_U_22
_atom_site_aniso_U_33
_atom_site_aniso_U_23
_atom_site_aniso_U_13
_atom_site_aniso_U_12
Pd1 0.0758(9) 0.0565(8) 0.0446(7) 0.0019(6) 0.0073(6) -0.0015(6)
Pd2 0.0642(8) 0.0320(6) 0.0767(8) 0.0078(6) 0.0175(6) 0.0002(6)
Pd3 0.1359(13) 0.0602(9) 0.0825(10) 0.0118(7) 0.0478(9) 0.0259(9)
Pd4 0.1125(11) 0.0531(8) 0.0535(7) -0.0066(6) 0.0199(7) 0.0041(7)
Pd5 0.0923(10) 0.0374(7) 0.0767(9) 0.0131(6) -0.0113(7) 0.0025(7)
Pd6 0.0693(9) 0.0512(7) 0.0627(8) -0.0051(6) 0.0204(6) 0.0143(6)
Cl1 0.148(6) 0.089(4) 0.220(7) 0.011(4) 0.035(5) 0.009(4)
Cl2 0.182(6) 0.138(6) 0.169(6) -0.044(5) 0.065(5) -0.006(5)
Cl3 0.225(8) 0.178(8) 0.192(7) -0.012(6) 0.024(6) -0.018(6)
Cl4 0.356(14) 0.318(13) 0.180(8) -0.075(8) 0.108(9) -0.160(11)
O1 0.081(9) 0.102(9) 0.060(7) 0.008(6) 0.004(6) -0.026(7)
O2 0.126(11) 0.163(13) 0.065(8) 0.033(8) -0.010(8) -0.055(9)
O3 0.145(11) 0.074(8) 0.060(7) 0.006(7) 0.045(7) -0.004(8)
O4 0.195(16) 0.119(12) 0.186(16) 0.084(12) 0.138(14) 0.095(11)
O5 0.102(9) 0.052(7) 0.082(8) 0.014(6) 0.033(7) -0.003(6)
O6 0.24(2) 0.154(17) 0.28(2) -0.031(16) -0.109(18) 0.026(16)
O7 0.116(10) 0.046(7) 0.107(9) 0.021(6) 0.033(7) 0.032(7)
O8 0.154(13) 0.045(7) 0.106(10) -0.005(7) 0.049(9) 0.000(8)
O9 0.24(2) 0.134(15) 0.152(15) -0.001(12) 0.091(16) 0.005(15)
O10 0.113(15) 0.34(3) 0.19(2) 0.14(2) 0.087(15) 0.114(18)
O13 0.154(12) 0.075(9) 0.068(8) -0.002(7) 0.020(8) -0.012(8)
O14 0.249(19) 0.072(10) 0.140(13) 0.019(9) -0.020(13) -0.050(11)
O15 0.134(13) 0.107(11) 0.108(11) 0.022(8) 0.008(10) 0.017(10)
O16 0.147(15) 0.27(2) 0.124(13) -0.091(15) 0.021(12) -0.019(14)
O17 0.108(9) 0.050(7) 0.082(8) 0.024(6) -0.002(7) -0.008(6)
O18 0.133(11) 0.085(9) 0.098(10) 0.029(8) -0.011(8) -0.009(8)
O19 0.096(10) 0.038(7) 0.138(12) -0.028(7) -0.001(8) 0.013(6)
O20 0.114(10) 0.064(8) 0.129(11) 0.019(7) 0.011(8) 0.008(7)
O21 0.094(9) 0.061(7) 0.110(9) 0.015(6) 0.062(7) 0.021(6)
O22 0.095(10) 0.066(8) 0.140(11) -0.014(7) 0.057(8) 0.008(7)
O23 0.097(9) 0.048(6) 0.125(10) -0.021(6) 0.047(7) 0.018(6)
O24 0.096(9) 0.061(7) 0.094(9) -0.026(6) 0.027(7) 0.007(7)
O25 0.110(10) 0.084(9) 0.124(10) 0.030(7) -0.004(8) 0.005(7)
O26 0.188(15) 0.153(14) 0.148(13) -0.025(10) 0.042(11) -0.013(11)
O28 0.132(11) 0.161(12) 0.097(9) 0.035(8) 0.062(8) 0.064(9)
N1 0.048(8) 0.054(8) 0.069(9) -0.013(7) -0.002(6) 0.005(6)
N2 0.081(9) 0.045(8) 0.058(8) 0.019(6) -0.010(7) 0.009(7)
N3 0.046(7) 0.041(7) 0.045(7) -0.011(6) 0.005(6) 0.014(6)
N4 0.061(9) 0.047(8) 0.053(8) -0.002(6) -0.005(7) 0.016(7)
N5 0.048(7) 0.026(6) 0.079(8) 0.002(6) 0.019(6) -0.003(6)
N6 0.056(8) 0.026(6) 0.060(7) 0.003(5) -0.001(6) -0.001(6)
N7 0.081(9) 0.046(7) 0.046(7) 0.007(6) 0.010(7) -0.016(7)
N8 0.065(8) 0.026(6) 0.084(9) -0.001(6) 0.004(7) 0.008(6)
N9 0.040(7) 0.043(7) 0.058(7) 0.006(6) -0.013(6) -0.003(6)
N10 0.056(8) 0.049(7) 0.031(6) -0.003(5) 0.003(6) 0.003(6)
N11 0.049(7) 0.038(7) 0.038(6) 0.007(5) -0.003(5) -0.002(6)
N12 0.043(7) 0.039(7) 0.042(6) 0.008(5) -0.002(5) -0.002(6)
N13 0.148(13) 0.044(8) 0.040(7) -0.013(6) 0.013(8) 0.025(8)
N14 0.070(10) 0.084(10) 0.046(8) 0.004(7) -0.019(7) 0.006(8)
N15 0.088(10) 0.070(9) 0.042(8) -0.026(7) 0.015(7) -0.007(8)
N16 0.077(9) 0.065(9) 0.076(9) 0.016(7) -0.034(8) 0.021(7)
N17 0.077(9) 0.049(8) 0.071(9) -0.007(7) 0.005(7) 0.010(7)
N18 0.044(8) 0.057(8) 0.062(8) 0.005(7) 0.001(6) 0.009(6)
N19 0.090(10) 0.043(8) 0.042(7) 0.015(6) 0.017(6) 0.039(7)
N20 0.046(7) 0.058(8) 0.056(8) -0.004(6) 0.013(6) 0.023(6)
N21 0.050(7) 0.066(8) 0.032(6) 0.016(6) 0.002(5) 0.020(6)
N22 0.060(8) 0.049(7) 0.047(7) -0.012(6) -0.002(6) -0.009(6)
N23 0.049(7) 0.027(6) 0.048(7) 0.015(5) 0.002(6) 0.002(5)
N24 0.088(9) 0.038(7) 0.031(7) 0.006(5) 0.005(6) 0.018(6)
C1 0.053(9) 0.040(8) 0.048(9) -0.010(7) 0.009(7) -0.003(7)
C2 0.046(9) 0.057(10) 0.048(9) -0.019(7) 0.010(7) -0.008(8)
C3 0.035(9) 0.033(8) 0.105(13) -0.001(8) 0.009(8) 0.009(7)
C4 0.051(10) 0.071(12) 0.070(12) -0.022(9) 0.000(9) -0.009(8)
C5 0.069(11) 0.061(10) 0.053(9) -0.012(8) -0.001(8) -0.007(9)
C6 0.052(9) 0.035(8) 0.055(10) -0.003(7) 0.004(7) -0.001(7)
C7 0.058(10) 0.042(9) 0.059(9) 0.003(8) 0.009(8) 0.004(7)
C8 0.069(12) 0.036(10) 0.119(16) -0.011(10) 0.006(11) 0.009(8)
C9 0.088(13) 0.047(11) 0.098(14) 0.023(11) -0.017(11) 0.029(9)
C10 0.096(13) 0.042(10) 0.078(12) 0.011(9) 0.007(10) 0.011(9)
C11 0.046(11) 0.033(8) 0.085(12) -0.003(8) 0.006(9) 0.016(8)
C12 0.063(12) 0.051(10) 0.074(11) -0.013(8) 0.001(9) 0.023(9)
C13 0.046(11) 0.056(10) 0.107(13) 0.004(10) 0.020(10) -0.004(9)
C14 0.045(11) 0.081(13) 0.114(15) -0.003(11) 0.013(10) 0.011(9)
C15 0.081(13) 0.043(9) 0.078(12) 0.017(8) 0.007(10) 0.010(9)
C16 0.049(10) 0.037(8) 0.063(10) 0.002(8) 0.014(8) -0.002(7)
C17 0.070(11) 0.040(9) 0.073(11) -0.003(8) 0.012(9) 0.015(8)
C18 0.084(12) 0.071(12) 0.052(10) -0.025(9) 0.014(9) -0.001(10)
C19 0.056(11) 0.038(10) 0.109(15) -0.010(10) 0.017(10) 0.007(8)
C20 0.044(10) 0.044(10) 0.095(13) 0.000(9) 0.008(9) 0.009(8)
C21 0.057(11) 0.035(8) 0.062(10) 0.009(7) 0.005(8) -0.015(8)
C22 0.055(10) 0.030(8) 0.062(10) 0.005(7) 0.011(8) 0.013(7)
C23 0.063(12) 0.048(10) 0.096(13) 0.008(10) 0.004(10) 0.001(8)
C24 0.057(11) 0.060(11) 0.083(13) 0.016(9) -0.027(9) 0.011(9)
C25 0.100(13) 0.050(10) 0.029(8) -0.007(7) -0.003(9) 0.007(9)
C26 0.052(10) 0.024(8) 0.075(11) 0.008(8) -0.001(8) -0.004(7)
C27 0.041(9) 0.049(9) 0.065(10) 0.023(8) 0.012(7) 0.004(7)
C28 0.079(12) 0.041(10) 0.095(13) 0.022(10) 0.034(10) 0.003(9)
C29 0.111(15) 0.035(10) 0.146(19) 0.030(12) 0.045(14) -0.002(10)
C30 0.104(14) 0.031(9) 0.098(14) 0.002(9) 0.023(11) 0.014(9)
C31 0.041(9) 0.050(10) 0.046(9) 0.007(7) 0.016(7) 0.002(8)
C32 0.055(10) 0.025(7) 0.067(10) 0.018(7) 0.035(8) 0.005(7)
C33 0.048(9) 0.025(7) 0.055(9) 0.004(6) 0.014(7) -0.002(7)
C34 0.060(12) 0.080(13) 0.066(12) 0.010(10) 0.024(10) -0.006(10)
C35 0.086(14) 0.16(2) 0.099(15) -0.030(14) 0.019(12) -0.036(13)
C36 0.17(2) 0.060(13) 0.118(19) 0.012(15) 0.092(18) -0.020(15)
C37 0.40(4) 0.094(17) 0.17(2) -0.040(17) 0.19(3) -0.03(2)
C38 0.100(16) 0.099(18) 0.105(18) 0.003(14) 0.004(13) 0.037(14)
C39 0.123(15) 0.077(12) 0.046(10) -0.018(9) 0.000(10) 0.020(11)
C40 0.104(18) 0.099(18) 0.060(12) 0.027(12) 0.008(11) -0.009(14)
C41 0.108(17) 0.133(19) 0.115(17) 0.002(13) 0.007(13) -0.064(14)
C46 0.084(12) 0.059(11) 0.067(12) -0.012(9) -0.007(9) -0.018(9)
C47 0.156(17) 0.036(10) 0.064(11) 0.005(9) -0.012(11) -0.016(10)
C48 0.21(2) 0.035(11) 0.087(14) -0.016(10) -0.003(15) -0.012(12)
C49 0.16(2) 0.066(15) 0.13(2) -0.030(14) 0.007(16) -0.011(14)
C50 0.151(18) 0.054(11) 0.078(12) -0.042(10) -0.011(11) 0.017(12)
C51 0.059(12) 0.095(13) 0.055(11) -0.001(10) -0.007(10) 0.027(10)
C52 0.061(12) 0.138(17) 0.040(10) -0.007(10) 0.010(9) 0.025(12)
C53 0.102(18) 0.19(3) 0.075(16) -0.031(16) 0.005(14) -0.018(18)
C54 0.115(18) 0.116(18) 0.084(15) -0.008(13) 0.005(14) 0.048(14)
C55 0.086(13) 0.097(13) 0.039(9) 0.001(9) -0.005(9) 0.024(11)
C56 0.051(9) 0.034(8) 0.072(11) 0.023(8) -0.004(8) 0.000(7)
C57 0.054(10) 0.033(8) 0.083(12) 0.006(8) 0.032(9) -0.003(7)
C58 0.067(12) 0.085(14) 0.071(12) -0.010(10) -0.013(9) -0.005(10)
C59 0.113(15) 0.062(12) 0.083(13) 0.000(11) -0.047(11) 0.001(11)
C60 0.123(16) 0.069(13) 0.091(14) 0.032(11) -0.044(12) 0.004(11)
C61 0.061(11) 0.040(10) 0.088(13) 0.006(9) 0.021(9) -0.001(8)
C62 0.108(15) 0.053(11) 0.090(14) -0.007(10) 0.026(11) 0.021(10)
C63 0.129(18) 0.092(16) 0.138(19) -0.033(15) 0.077(15) 0.021(14)
C64 0.14(2) 0.067(15) 0.19(3) 0.026(15) 0.091(18) 0.054(14)
C65 0.112(17) 0.046(11) 0.15(2) 0.010(13) 0.048(15) 0.040(11)
C66 0.084(13) 0.057(11) 0.044(9) 0.017(8) 0.020(8) 0.031(10)
C67 0.059(10) 0.055(10) 0.053(9) -0.015(7) 0.003(8) 0.017(9)
C68 0.071(12) 0.057(11) 0.070(11) 0.002(9) -0.014(9) 0.021(10)
C69 0.067(12) 0.089(14) 0.055(10) 0.008(9) 0.009(9) 0.036(11)
C70 0.084(14) 0.091(14) 0.068(12) -0.005(10) 0.042(10) 0.003(12)
C71 0.050(9) 0.054(10) 0.046(9) -0.002(8) 0.006(7) 0.005(7)
C72 0.068(11) 0.058(10) 0.049(9) 0.021(8) 0.023(8) 0.020(8)
C73 0.077(12) 0.104(14) 0.038(10) 0.019(9) 0.028(8) 0.019(10)
C74 0.107(15) 0.102(15) 0.036(9) 0.005(11) -0.011(9) 0.015(12)
C75 0.058(11) 0.098(14) 0.058(11) -0.030(10) 0.007(9) 0.037(10)
C76 0.052(10) 0.051(9) 0.053(10) -0.001(8) 0.003(8) -0.001(8)
C77 0.067(11) 0.033(8) 0.047(9) 0.004(7) 0.022(8) -0.002(7)
C78 0.056(10) 0.053(9) 0.046(9) 0.001(7) -0.002(8) 0.016(8)
C79 0.14(2) 0.099(18) 0.067(14) -0.021(13) 0.006(13) -0.017(15)
C80 0.27(3) 0.099(17) 0.066(13) 0.034(12) -0.059(15) 0.005(17)
C81 0.11(2) 0.21(3) 0.11(2) 0.027(18) 0.012(17) 0.098(19)
C82 0.15(2) 0.21(3) 0.14(2) -0.099(19) 0.034(18) 0.005(18)
C83 0.103(16) 0.103(18) 0.094(15) -0.006(13) -0.041(13) 0.010(14)
C84 0.19(2) 0.065(13) 0.16(2) -0.038(13) -0.031(17) -0.041(14)
C85 0.15(2) 0.070(14) 0.047(11) 0.008(10) 0.001(12) -0.020(14)
C86 0.20(2) 0.090(15) 0.097(16) -0.006(12) 0.016(15) -0.050(15)
C87 0.063(12) 0.061(12) 0.096(14) -0.014(10) 0.031(10) -0.010(10)
C88 0.100(16) 0.067(13) 0.24(3) -0.005(15) 0.077(17) -0.024(12)
C89 0.044(11) 0.061(12) 0.110(15) 0.030(11) 0.015(10) -0.015(10)
C90 0.077(13) 0.083(13) 0.097(13) -0.019(10) 0.008(10) 0.008(10)
C91 0.24(5) 0.071(18) 0.42(9) -0.02(3) 0.16(5) 0.02(3)
C92 0.15(3) 0.11(3) 0.23(4) -0.08(3) -0.07(3) -0.02(2)
C93 0.19(3) 0.067(15) 0.30(4) -0.075(19) 0.08(3) -0.011(16)
C94 0.26(3) 0.060(13) 0.100(16) 0.004(12) -0.003(17) -0.031(17)

loop_
_atom_type_symbol
_atom_type_description
_atom_type_scat_dispersion_real
_atom_type_scat_dispersion_imag
_atom_type_scat_source
C C 0.0033 0.0016 'International Tables Vol C Tables 4.2.6.8 and 6.1.1.4'
H H 0.0000 0.0000 'International Tables Vol C Tables 4.2.6.8 and 6.1.1.4'
N N 0.0061 0.0033 'International Tables Vol C Tables 4.2.6.8 and 6.1.1.4'
O O 0.0106 0.0060 'International Tables Vol C Tables 4.2.6.8 and 6.1.1.4'
Pd Pd -0.9988 1.0072 'International Tables Vol C Tables 4.2.6.8 and 6.1.1.4'
Cl Cl 0.1484 0.1585 'International Tables Vol C Tables 4.2.6.8 and 6.1.1.4'

loop_
_geom_angle_atom_site_label_1
_geom_angle_atom_site_label_2
_geom_angle_atom_site_label_3
_geom_angle
_geom_angle_site_symmetry_1
_geom_angle_site_symmetry_3
_geom_angle_publ_flag
O3 Pd1 O1 88.7(5) . . ?
O3 Pd1 N1 91.6(5) . . ?
O1 Pd1 N1 175.3(4) . . ?
O3 Pd1 N2 174.0(5) . . ?
O1 Pd1 N2 91.4(5) . . ?
N1 Pd1 N2 87.8(5) . . ?
O7 Pd2 N5 93.5(4) . . ?
O7 Pd2 O5 89.6(5) . . ?
N5 Pd2 O5 173.4(4) . . ?
O7 Pd2 N4 174.1(4) . . ?
N5 Pd2 N4 87.8(4) . . ?
O5 Pd2 N4 89.8(4) . . ?
N7 Pd3 N8 87.6(4) . . ?
N7 Pd3 O9 172.6(7) . . ?
N8 Pd3 O9 91.4(6) . . ?
N7 Pd3 O11 94.1(6) . . ?
N8 Pd3 O11 170.1(7) . . ?
O9 Pd3 O11 85.7(7) . . ?
N7 Pd3 O11A 94.9(10) . . ?
N8 Pd3 O11A 162.8(12) . . ?
O9 Pd3 O11A 88.2(10) . . ?
O11 Pd3 O11A 26.7(10) . . ?
N7 Pd3 C42 159.5(10) . . ?
N8 Pd3 C42 83.7(12) . . ?
O9 Pd3 C42 27.0(10) . . ?
O11 Pd3 C42 97.7(12) . . ?
O11A Pd3 C42 88.3(15) . . ?
N14 Pd4 O15 172.0(5) . . ?
N14 Pd4 N13 89.8(5) . . ?
O15 Pd4 N13 91.6(5) . . ?
N14 Pd4 O13 90.1(5) . . ?
O15 Pd4 O13 87.8(5) . . ?
N13 Pd4 O13 174.2(5) . . ?
O19 Pd5 N16 92.1(5) . . ?
O19 Pd5 N17 177.3(5) . . ?
N16 Pd5 N17 88.2(5) . . ?
O19 Pd5 O17 89.5(4) . . ?
N16 Pd5 O17 178.1(5) . . ?
N17 Pd5 O17 90.1(5) . . ?
O23 Pd6 O21 88.9(4) . . ?
O23 Pd6 N19 174.5(4) . . ?
O21 Pd6 N19 94.3(4) . . ?
O23 Pd6 N20 89.0(4) . . ?
O21 Pd6 N20 176.3(4) . . ?
N19 Pd6 N20 88.1(5) . . ?
C34 O1 Pd1 123.8(10) . . ?
C36 O3 Pd1 124.5(14) . . ?
C38 O5 Pd2 124.3(13) . . ?
C40 O7 Pd2 118.7(12) . . ?
C42 O9 Pd3 102(3) . . ?
O11A O11 C44A 54(2) . . ?
O11A O11 O12A 143(4) . . ?
C44A O11 O12A 113(3) . . ?
O11A O11 C44 43(3) . . ?
C44A O11 C44 29(3) . . ?
O12A O11 C44 140(4) . . ?
O11A O11 Pd3 78(3) . . ?
C44A O11 Pd3 130(2) . . ?
O12A O11 Pd3 115(2) . . ?
C44 O11 Pd3 105(3) . . ?
O11 O12A C44A 33.5(18) . . ?
C44A O11A O11 72(4) . . ?
C44A O11A C44 52(4) . . ?
O11 O11A C44 110(5) . . ?
C44A O11A O12 79(4) . . ?
O11 O11A O12 141(4) . . ?
C44 O11A O12 32(4) . . ?
C44A O11A Pd3 144(4) . . ?
O11 O11A Pd3 75(3) . . ?
C44 O11A Pd3 131(4) . . ?
O12 O11A Pd3 120(2) . . ?
C44 O12 O11A 77(7) . . ?
C44 O12 C44A 45(7) . . ?
O11A O12 C44A 38.0(17) . . ?
C79 O13 Pd4 115.1(14) . . ?
C81 O15 Pd4 120.3(17) . . ?
C83 O17 Pd5 118.1(12) . . ?
C85 O19 Pd5 126.7(12) . . ?
C87 O21 Pd6 115.7(10) . . ?
C89 O23 Pd6 113.8(10) . . ?
C1 N1 C5 119.6(12) . . ?
C1 N1 Pd1 119.1(9) . . ?
C5 N1 Pd1 121.0(10) . . ?
C10 N2 C6 120.5(13) . . ?
C10 N2 Pd1 120.3(11) . . ?
C6 N2 Pd1 119.1(9) . . ?
C31 N3 C6 120.2(11) . . ?
C31 N3 C1 121.2(11) . . ?
C6 N3 C1 117.8(10) . . ?
C15 N4 C11 115.9(13) . . ?
C15 N4 Pd2 122.9(11) . . ?
C11 N4 Pd2 121.2(10) . . ?
C16 N5 C20 116.9(13) . . ?
C16 N5 Pd2 121.5(9) . . ?
C20 N5 Pd2 121.6(10) . . ?
C32 N6 C11 122.9(11) . . ?
C32 N6 C16 117.5(11) . . ?
C11 N6 C16 118.8(10) . . ?
C25 N7 C21 117.0(13) . . ?
C25 N7 Pd3 121.1(10) . . ?
C21 N7 Pd3 121.7(10) . . ?
C26 N8 C30 118.7(13) . . ?
C26 N8 Pd3 119.7(9) . . ?
C30 N8 Pd3 121.5(11) . . ?
C33 N9 C26 121.1(10) . . ?
C33 N9 C21 122.4(10) . . ?
C26 N9 C21 116.4(10) . . ?
C32 N10 C31 110.7(11) . . ?
C32 N11 C33 112.4(11) . . ?
C31 N12 C33 113.3(11) . . ?
C50 N13 C46 117.6(14) . . ?
C50 N13 Pd4 123.5(12) . . ?
C46 N13 Pd4 118.8(9) . . ?
C51 N14 C55 112.4(14) . . ?
C51 N14 Pd4 123.3(12) . . ?
C55 N14 Pd4 123.9(11) . . ?
C76 N15 C51 120.9(13) . . ?
C76 N15 C46 118.4(13) . . ?
C51 N15 C46 120.3(12) . . ?
C56 N16 C60 118.6(14) . . ?
C56 N16 Pd5 118.9(10) . . ?
C60 N16 Pd5 121.9(11) . . ?
C65 N17 C61 118.5(15) . . ?
C65 N17 Pd5 123.4(13) . . ?
C61 N17 Pd5 118.1(11) . . ?
C77 N18 C56 120.7(12) . . ?
C77 N18 C61 119.7(12) . . ?
C56 N18 C61 119.6(12) . . ?
C70 N19 C66 117.2(14) . . ?
C70 N19 Pd6 121.7(11) . . ?
C66 N19 Pd6 121.0(10) . . ?
C75 N20 C71 119.1(13) . . ?
C75 N20 Pd6 122.7(11) . . ?
C71 N20 Pd6 118.1(9) . . ?
C78 N21 C71 120.1(11) . . ?
C78 N21 C66 120.5(11) . . ?
C71 N21 C66 119.0(11) . . ?
C77 N22 C76 113.7(12) . . ?
C78 N23 C77 110.5(11) . . ?
C76 N24 C78 111.2(12) . . ?
N1 C1 C2 121.9(12) . . ?
N1 C1 N3 117.2(12) . . ?
C2 C1 N3 120.8(12) . . ?
C1 C2 C3 118.7(13) . . ?
C4 C3 C2 120.7(14) . . ?
C3 C4 C5 117.9(14) . . ?
N1 C5 C4 121.1(13) . . ?
N2 C6 C7 120.9(13) . . ?
N2 C6 N3 118.1(12) . . ?
C7 C6 N3 121.0(13) . . ?
C6 C7 C8 120.4(14) . . ?
C9 C8 C7 116.7(15) . . ?
C8 C9 C10 121.9(15) . . ?
N2 C10 C9 119.6(15) . . ?
C12 C11 N4 123.8(14) . . ?
C12 C11 N6 122.6(14) . . ?
N4 C11 N6 113.5(13) . . ?
C11 C12 C13 120.4(16) . . ?
C12 C13 C14 117.1(15) . . ?
C15 C14 C13 117.0(15) . . ?
N4 C15 C14 125.7(15) . . ?
N5 C16 C17 123.9(13) . . ?
N5 C16 N6 113.9(12) . . ?
C17 C16 N6 121.9(12) . . ?
C18 C17 C16 116.8(14) . . ?
C19 C18 C17 120.1(15) . . ?
C20 C19 C18 120.3(15) . . ?
N5 C20 C19 121.9(15) . . ?
N7 C21 C22 122.9(13) . . ?
N7 C21 N9 114.9(13) . . ?
C22 C21 N9 122.2(14) . . ?
C23 C22 C21 120.6(14) . . ?
C22 C23 C24 117.1(15) . . ?
C25 C24 C23 118.5(13) . . ?
N7 C25 C24 123.9(13) . . ?
N8 C26 C27 121.0(12) . . ?
N8 C26 N9 116.4(13) . . ?
C27 C26 N9 122.6(13) . . ?
C28 C27 C26 118.4(14) . . ?
C29 C28 C27 120.8(16) . . ?
C28 C29 C30 120.1(15) . . ?
N8 C30 C29 120.5(15) . . ?
N12 C31 N10 128.0(12) . . ?
N12 C31 N3 119.4(12) . . ?
N10 C31 N3 112.6(12) . . ?
N11 C32 N10 127.8(11) . . ?
N11 C32 N6 117.9(12) . . ?
N10 C32 N6 114.3(12) . . ?
N11 C33 N12 127.3(12) . . ?
N11 C33 N9 115.5(12) . . ?
N12 C33 N9 117.1(11) . . ?
O1 C34 O2 125.4(16) . . ?
O1 C34 C35 115.6(16) . . ?
O2 C34 C35 118.7(16) . . ?
O3 C36 O4 122(2) . . ?
O3 C36 C37 122(2) . . ?
O4 C36 C37 116(2) . . ?
O5 C38 C39 122(2) . . ?
O5 C38 O6 117.6(19) . . ?
C39 C38 O6 120(2) . . ?
O8 C40 O7 127(2) . . ?
O8 C40 C41 122.1(19) . . ?
O7 C40 C41 110.4(18) . . ?
O10 C42 O9 151(6) . . ?
O10 C42 C43 91(4) . . ?
O9 C42 C43 114(4) . . ?
O10 C42 Pd3 102(4) . . ?
O9 C42 Pd3 51(2) . . ?
C43 C42 Pd3 163(3) . . ?
C43A C43 C42 85(4) . . ?
O12 C44 C44A 106(10) . . ?
O12 C44 O11A 71(7) . . ?
C44A C44 O11A 42(4) . . ?
O12 C44 C45 124(9) . . ?
C44A C44 C45 44(4) . . ?
O11A C44 C45 84(5) . . ?
O12 C44 O11 98(8) . . ?
C44A C44 O11 29(3) . . ?
O11A C44 O11 27(3) . . ?
C45 C44 O11 72(3) . . ?
O11A C44A C44 86(5) . . ?
O11A C44A O11 54(3) . . ?
C44 C44A O11 123(6) . . ?
O11A C44A C45 156(4) . . ?
C44 C44A C45 102(5) . . ?
O11 C44A C45 131(3) . . ?
O11A C44A O12 63(3) . . ?
C44 C44A O12 29(4) . . ?
O11 C44A O12 112(3) . . ?
C45 C44A O12 116(3) . . ?
O11A C44A O12A 82(4) . . ?
C44 C44A O12A 154(5) . . ?
O11 C44A O12A 33.8(18) . . ?
C45 C44A O12A 98(2) . . ?
O12 C44A O12A 145(3) . . ?
C44A C45 C44 34(3) . . ?
N13 C46 C47 120.7(15) . . ?
N13 C46 N15 115.4(13) . . ?
C47 C46 N15 124.0(16) . . ?
C48 C47 C46 118.5(17) . . ?
C47 C48 C49 121.7(18) . . ?
C50 C49 C48 115.5(19) . . ?
N13 C50 C49 125.1(18) . . ?
N14 C51 C52 126.6(16) . . ?
N14 C51 N15 114.8(16) . . ?
C52 C51 N15 118.4(17) . . ?
C51 C52 C53 118.6(18) . . ?
C54 C53 C52 121(2) . . ?
C53 C54 C55 117(2) . . ?
N14 C55 C54 124.5(16) . . ?
N16 C56 N18 118.0(12) . . ?
N16 C56 C57 121.2(13) . . ?
N18 C56 C57 120.5(12) . . ?
C58 C57 C56 119.4(14) . . ?
C59 C58 C57 117.9(16) . . ?
C58 C59 C60 121.5(16) . . ?
N16 C60 C59 121.2(15) . . ?
N17 C61 C62 120.5(14) . . ?
N17 C61 N18 116.9(14) . . ?
C62 C61 N18 122.5(14) . . ?
C63 C62 C61 117.3(17) . . ?
C64 C63 C62 119(2) . . ?
C65 C64 C63 124(2) . . ?
C64 C65 N17 119.7(18) . . ?
N19 C66 C67 122.5(13) . . ?
N19 C66 N21 112.4(14) . . ?
C67 C66 N21 124.5(14) . . ?
C66 C67 C68 119.2(14) . . ?
C69 C68 C67 117.7(15) . . ?
C68 C69 C70 121.1(16) . . ?
N19 C70 C69 121.7(16) . . ?
N20 C71 C72 122.0(13) . . ?
N20 C71 N21 116.3(12) . . ?
C72 C71 N21 121.7(13) . . ?
C73 C72 C71 118.2(15) . . ?
C72 C73 C74 120.5(15) . . ?
C73 C74 C75 118.5(15) . . ?
N20 C75 C74 121.6(15) . . ?
N24 C76 N22 126.5(13) . . ?
N24 C76 N15 115.8(13) . . ?
N22 C76 N15 117.7(13) . . ?
N22 C77 N23 126.4(13) . . ?
N22 C77 N18 117.0(12) . . ?
N23 C77 N18 116.3(12) . . ?
N23 C78 N24 130.9(13) . . ?
N23 C78 N21 113.2(12) . . ?
N24 C78 N21 115.8(12) . . ?
O13 C79 O14 129(2) . . ?
O13 C79 C80 116.9(19) . . ?
O14 C79 C80 114.0(17) . . ?
O15 C81 O16 123(3) . . ?
O15 C81 C82 122(2) . . ?
O16 C81 C82 113.3(19) . . ?
O18 C83 O17 127.1(19) . . ?
O18 C83 C84 117.6(17) . . ?
O17 C83 C84 115.0(18) . . ?
O19 C85 O20 122.5(17) . . ?
O19 C85 C86 123.6(19) . . ?
O20 C85 C86 113(2) . . ?
O22 C87 O21 122.7(16) . . ?
O22 C87 C88 123.7(17) . . ?
O21 C87 C88 113.6(15) . . ?
O24 C89 O23 126.7(15) . . ?
O24 C89 C90 122.7(16) . . ?
O23 C89 C90 110.6(17) . . ?
C99 C91 C92 114(6) . . ?
C99 C91 C113 28(5) . . ?
C92 C91 C113 141(5) . . ?
C99 C92 C91 105(5) 3_565 . ?
C99 C92 C113 34(5) 3_565 3_565 ?
C91 C92 C113 139(5) . 3_565 ?
Cl2 C93 Cl1 116.0(13) . . ?
Cl3 C94 Cl4 112.5(15) . . ?
C105 C95 C101 64(4) . . ?
C100 C96 C104 102(2) . . ?
C106 C97 C101 135(10) . . ?
C106 C97 C98 75(8) . . ?
C101 C97 C98 136(6) . . ?
C106 C97 C105 161(10) . . ?
C101 C97 C105 61(4) . . ?
C98 C97 C105 86(4) . . ?
C106 C97 C110 117(10) . . ?
C101 C97 C110 102(5) . . ?
C98 C97 C110 43(2) . . ?
C105 C97 C110 44(2) . . ?
C110 C98 C106 106(4) . . ?
C110 C98 C97 78(3) . . ?
C106 C98 C97 28(3) . . ?
C113 C99 C91 117(10) . . ?
C113 C99 C92 97(10) . 3_565 ?
C91 C99 C92 129(7) . 3_565 ?
C96 C100 C108 124(3) . . ?
C97 C101 C105 79(4) . . ?
C97 C101 C95 120(5) . . ?
C105 C101 C95 47(3) . . ?
C97 C101 C106 18(5) . . ?
C105 C101 C106 96(4) . . ?
C95 C101 C106 133(4) . . ?
C104 C103 C107 136(3) . . ?
C104 C103 C108 116(3) . . ?
C107 C103 C108 23.6(17) . . ?
C103 C104 C96 113(3) . . ?
C95 C105 C110 131(5) . . ?
C95 C105 C101 69(4) . . ?
C110 C105 C101 110(3) . . ?
C95 C105 C97 104(4) . . ?
C110 C105 C97 73(3) . . ?
C101 C105 C97 40(2) . . ?
C97 C106 C98 77(8) . . ?
C97 C106 C101 27(7) . . ?
C98 C106 C101 98(4) . . ?
C108 C107 C103 90(5) . . ?
C107 C108 C100 144(6) . . ?
C107 C108 C103 66(4) . . ?
C100 C108 C103 79(2) . . ?
C98 C110 C105 121(4) . . ?
C98 C110 C97 59(3) . . ?
C105 C110 C97 63(3) . . ?
C116 C111 C114 174(5) . . ?
C116 C111 C118 90(4) . . ?
C114 C111 C118 86(3) . . ?
C99 C113 C92 49(8) . 3_565 ?
C99 C113 C91 35(7) . . ?
C92 C113 C91 79(3) 3_565 . ?
C117 C114 C111 112(4) . . ?
C117 C114 C102 128(4) . . ?
C111 C114 C102 114(4) . . ?
C117 C114 C115 33.2(15) . . ?
C111 C114 C115 79(3) . . ?
C102 C114 C115 155(4) . . ?
C119 C115 C117 167(4) . . ?
C119 C115 C118 65(3) . . ?
C117 C115 C118 119(3) . . ?
C119 C115 C114 141(4) . . ?
C117 C115 C114 48(2) . . ?
C118 C115 C114 77(2) . . ?
C111 C116 C118 62(3) . . ?
C115 C117 C114 99(3) . . ?
C115 C117 C112 167(3) . . ?
C114 C117 C112 84(3) . . ?
C119 C118 C115 46(2) . . ?
C119 C118 C111 126(4) . . ?
C115 C118 C111 96(3) . . ?
C119 C118 C116 123(3) . . ?
C115 C118 C116 114(2) . . ?
C111 C118 C116 27.7(17) . . ?
C115 C119 C118 68(3) . . ?

loop_
_geom_bond_atom_site_label_1
_geom_bond_atom_site_label_2
_geom_bond_distance
_geom_bond_site_symmetry_2
_geom_bond_publ_flag
Pd1 O3 1.945(11) . ?
Pd1 O1 1.958(11) . ?
Pd1 N1 1.981(12) . ?
Pd1 N2 2.009(12) . ?
Pd2 O7 1.948(12) . ?
Pd2 N5 1.973(11) . ?
Pd2 O5 1.983(11) . ?
Pd2 N4 1.989(12) . ?
Pd3 N7 1.991(12) . ?
Pd3 N8 2.015(12) . ?
Pd3 O9 2.024(17) . ?
Pd3 O11 2.049(18) . ?
Pd3 O11A 2.07(4) . ?
Pd3 C42 2.55(5) . ?
Pd4 N14 1.974(13) . ?
Pd4 O15 2.002(15) . ?
Pd4 N13 2.012(12) . ?
Pd4 O13 2.032(11) . ?
Pd5 O19 1.902(14) . ?
Pd5 N16 1.993(13) . ?
Pd5 N17 2.002(12) . ?
Pd5 O17 2.020(10) . ?
Pd6 O23 1.996(12) . ?
Pd6 O21 2.009(10) . ?
Pd6 N19 2.019(12) . ?
Pd6 N20 2.021(11) . ?
Cl1 C93 1.74(3) . ?
Cl2 C93 1.64(2) . ?
Cl3 C94 1.611(18) . ?
Cl4 C94 1.76(2) . ?
O1 C34 1.218(16) . ?
O2 C34 1.239(17) . ?
O3 C36 1.24(2) . ?
O4 C36 1.34(3) . ?
O5 C38 1.20(2) . ?
O6 C38 1.51(2) . ?
O7 C40 1.31(2) . ?
O8 C40 1.20(2) . ?
O9 C42 1.18(4) . ?
O10 C42 1.12(5) . ?
O11 O11A 0.95(4) . ?
O11 C44A 1.12(3) . ?
O11 O12A 1.13(4) . ?
O11 C44 1.95(9) . ?
O12A C44A 1.87(5) . ?
O11A C44A 0.95(4) . ?
O11A C44 1.41(8) . ?
O11A O12 1.37(4) . ?
O12 C44 0.77(8) . ?
O12 C44A 1.51(4) . ?
O13 C79 1.164(19) . ?
O14 C79 1.29(2) . ?
O15 C81 1.15(2) . ?
O16 C81 1.34(2) . ?
O17 C83 1.243(18) . ?
O18 C83 1.24(2) . ?
O19 C85 1.26(2) . ?
O20 C85 1.29(2) . ?
O21 C87 1.338(17) . ?
O22 C87 1.199(17) . ?
O23 C89 1.330(18) . ?
O24 C89 1.229(19) . ?
N1 C1 1.351(15) . ?
N1 C5 1.376(16) . ?
N2 C10 1.312(16) . ?
N2 C6 1.316(15) . ?
N3 C31 1.373(15) . ?
N3 C6 1.422(15) . ?
N3 C1 1.428(15) . ?
N4 C15 1.293(16) . ?
N4 C11 1.365(16) . ?
N5 C16 1.353(15) . ?
N5 C20 1.353(16) . ?
N6 C32 1.403(14) . ?
N6 C11 1.419(16) . ?
N6 C16 1.441(15) . ?
N7 C25 1.321(16) . ?
N7 C21 1.338(16) . ?
N8 C26 1.351(16) . ?
N8 C30 1.354(16) . ?
N9 C33 1.382(14) . ?
N9 C26 1.408(14) . ?
N9 C21 1.426(15) . ?
N10 C32 1.351(15) . ?
N10 C31 1.353(15) . ?
N11 C32 1.315(15) . ?
N11 C33 1.326(14) . ?
N12 C31 1.288(15) . ?
N12 C33 1.330(14) . ?
N13 C50 1.326(16) . ?
N13 C46 1.377(17) . ?
N14 C51 1.298(18) . ?
N14 C55 1.374(17) . ?
N15 C76 1.400(16) . ?
N15 C51 1.400(17) . ?
N15 C46 1.437(18) . ?
N16 C56 1.311(15) . ?
N16 C60 1.337(17) . ?
N17 C65 1.358(19) . ?
N17 C61 1.362(16) . ?
N18 C77 1.381(16) . ?
N18 C56 1.407(16) . ?
N18 C61 1.438(17) . ?
N19 C70 1.323(18) . ?
N19 C66 1.352(17) . ?
N20 C75 1.336(16) . ?
N20 C71 1.349(15) . ?
N21 C78 1.395(15) . ?
N21 C71 1.404(15) . ?
N21 C66 1.448(16) . ?
N22 C77 1.324(15) . ?
N22 C76 1.345(16) . ?
N23 C78 1.302(14) . ?
N23 C77 1.350(15) . ?
N24 C76 1.310(15) . ?
N24 C78 1.332(14) . ?
C1 C2 1.359(17) . ?
C2 C3 1.401(17) . ?
C3 C4 1.382(18) . ?
C4 C5 1.392(18) . ?
C6 C7 1.357(16) . ?
C7 C8 1.360(18) . ?
C8 C9 1.35(2) . ?
C9 C10 1.36(2) . ?
C11 C12 1.345(18) . ?
C12 C13 1.359(18) . ?
C13 C14 1.434(19) . ?
C14 C15 1.375(19) . ?
C16 C17 1.391(17) . ?
C17 C18 1.372(18) . ?
C18 C19 1.369(19) . ?
C19 C20 1.359(19) . ?
C21 C22 1.355(17) . ?
C22 C23 1.343(17) . ?
C23 C24 1.418(19) . ?
C24 C25 1.348(18) . ?
C26 C27 1.373(17) . ?
C27 C28 1.356(17) . ?
C28 C29 1.34(2) . ?
C29 C30 1.36(2) . ?
C34 C35 1.51(2) . ?
C36 C37 1.55(3) . ?
C38 C39 1.35(2) . ?
C40 C41 1.60(2) . ?
C42 C43 1.84(7) . ?
C43 C43A 1.12(5) . ?
C44 C44A 1.11(8) . ?
C44 C45 1.96(9) . ?
C44A C45 1.40(3) . ?
C46 C47 1.415(19) . ?
C47 C48 1.34(2) . ?
C48 C49 1.42(2) . ?
C49 C50 1.37(2) . ?
C51 C52 1.337(19) . ?
C52 C53 1.36(2) . ?
C53 C54 1.30(2) . ?
C54 C55 1.40(2) . ?
C56 C57 1.448(17) . ?
C57 C58 1.366(18) . ?
C58 C59 1.32(2) . ?
C59 C60 1.42(2) . ?
C61 C62 1.403(19) . ?
C62 C63 1.35(2) . ?
C63 C64 1.33(2) . ?
C64 C65 1.29(2) . ?
C66 C67 1.371(18) . ?
C67 C68 1.377(17) . ?
C68 C69 1.344(19) . ?
C69 C70 1.385(19) . ?
C71 C72 1.389(17) . ?
C72 C73 1.363(17) . ?
C73 C74 1.38(2) . ?
C74 C75 1.39(2) . ?
C79 C80 1.60(2) . ?
C81 C82 1.55(3) . ?
C83 C84 1.54(2) . ?
C85 C86 1.50(2) . ?
C87 C88 1.47(2) . ?
C89 C90 1.50(2) . ?
C91 C99 1.16(6) . ?
C91 C92 1.34(6) . ?
C91 C113 1.79(10) . ?
C92 C99 1.26(8) 3_565 ?
C92 C113 1.66(9) 3_565 ?
C95 C105 1.36(7) . ?
C95 C101 1.74(7) . ?
C96 C100 1.38(3) . ?
C96 C104 1.42(3) . ?
C97 C106 0.86(10) . ?
C97 C101 1.24(6) . ?
C97 C98 1.77(7) . ?
C97 C105 1.88(6) . ?
C97 C110 2.02(6) . ?
C98 C110 1.41(5) . ?
C98 C106 1.75(9) . ?
C99 C113 0.93(8) . ?
C99 C92 1.26(8) 3_565 ?
C100 C108 1.66(4) . ?
C101 C105 1.68(5) . ?
C101 C106 1.94(10) . ?
C102 C114 1.81(6) . ?
C103 C104 1.30(4) . ?
C103 C107 1.67(4) . ?
C103 C108 1.83(5) . ?
C105 C110 1.46(4) . ?
C107 C108 0.73(5) . ?
C111 C116 0.88(4) . ?
C111 C114 1.63(5) . ?
C111 C118 1.67(5) . ?
C112 C117 1.65(3) . ?
C113 C92 1.66(9) 3_565 ?
C114 C117 1.55(5) . ?
C114 C115 2.06(6) . ?
C115 C119 1.18(5) . ?
C115 C117 1.14(3) . ?
C115 C118 1.52(4) . ?
C116 C118 1.89(4) . ?
C118 C119 1.49(5) . ?
